data_4038057
loop_
_publ_author_name
'Hoenig, Samuel M.'
'Yan, Youmian'
'Dougherty, Emily A.'
'Hudson, Reuben'
'Petovic, Sava'
'Lee, Christopher K.'
'Hu, Yusheng'
'Gomez, Lucas S.'
'Katz, Jeffrey L.'

_publ_section_title
;
 Convergent Strategy for the Synthesis of Oxa-, Thia-, and
 Selena[5]helicenes by Acetylene-Activated S<sub>N</sub>Ar Reactions.
;
_journal_issue 6
_journal_name_full 'The Journal of organic chemistry'
_journal_page_first 4553
_journal_page_last 4559
_journal_paper_doi 10.1021/acs.joc.0c00052
_journal_volume 85
_journal_year 2020
_chemical_formula_moiety 'C26 H15 F S'
_chemical_formula_sum 'C26 H15 F S'
_chemical_formula_weight 378.47
_chemical_name_systematic 5-fluoro-2-phenylbenzo[5,6]phenanthro[4,3-b]thiophene
_space_group_crystal_system monoclinic
_space_group_IT_number 14
_space_group_name_Hall '-P 2ybc'
_space_group_name_H-M_alt 'P 1 21/c 1'
_symmetry_Int_Tables_number 14
_atom_sites_solution_primary iterative
_audit_creation_date 2019-10-03
_audit_creation_method
;
Olex2 1.2
(compiled May 18 2018 14:05:52 for OlexSys, GUI svn.r5506)
;
_cell_angle_alpha 90
_cell_angle_beta 97.048(2)
_cell_angle_gamma 90
_cell_formula_units_Z 4
_cell_length_a 12.8863(5)
_cell_length_b 18.6245(7)
_cell_length_c 7.6360(3)
_cell_measurement_reflns_used 9731
_cell_measurement_temperature 173(2)
_cell_measurement_theta_max 2.69
_cell_measurement_theta_min 27.05
_cell_volume 1818.80(12)
_computing_cell_refinement 'SAINT+ Ver. 2016.5-0 (Bruker-AXS, 2016)'
_computing_data_collection 'APEX3 Ver. 2016.5-0 (Bruker-AXS, 2016)'
_computing_data_reduction 'SAINT+ Ver. 2016.5-0 (Bruker-AXS, 2016)'
_computing_molecular_graphics 'OLEX2 (Dolomanov et al., 2009)'
_computing_publication_material 'OLEX2 (Dolomanov et al., 2009)'
_computing_structure_refinement 'XL (Sheldrick, 2015b)'
_computing_structure_solution 'XT (Sheldrick, 2015a)'
_diffrn_ambient_temperature 173.03
_diffrn.ambient_temp_esd 2.0

_diffrn_detector 'charge-coupled device (CCD) area detector'
_diffrn_detector_area_resol_mean 7.9
_diffrn_detector_type 'Bruker Photon 50'
_diffrn_measured_fraction_theta_full 0.9985
_diffrn_measured_fraction_theta_max 0.9985
_diffrn_measurement_device 'three-circle diffractometer'
_diffrn_measurement_device_type 'Bruker D8 QUEST ECO diffractometer'
_diffrn_measurement_method '\w and \f scans'
_diffrn_radiation_collimation 'focusing mirrors'
_diffrn_radiation_detector 'Bruker Photon 50'
_diffrn_radiation_monochromator 'curved graphite'
_diffrn_radiation_probe x-ray
_diffrn_radiation_type 'Mo K\a'
_diffrn_radiation_wavelength 0.71073
_diffrn_reflns_av_R_equivalents 0.0600
_diffrn_reflns_av_unetI/netI 0.0231
_diffrn_reflns_limit_h_max 16
_diffrn_reflns_limit_h_min -15
_diffrn_reflns_limit_k_max 23
_diffrn_reflns_limit_k_min -22
_diffrn_reflns_limit_l_max 9
_diffrn_reflns_limit_l_min -9
_diffrn_reflns_number 26983
_diffrn_reflns_theta_full 27.0755
_diffrn_reflns_theta_max 27.08
_diffrn_reflns_theta_min 2.90
_diffrn_source 'sealed X-ray tube'
_diffrn_source_type 'Siemens KFFMO2K--90C'
_diffrn_standards_number 0
_exptl_absorpt_correction_type none
_exptl_crystal_colour colourless
_exptl_crystal_colour_lustre clear
_exptl_crystal_colour_primary colourless
_exptl_crystal_density_diffrn 1.3821
_exptl_crystal_density_method 'not measured'
_exptl_crystal_description needle
_exptl_crystal_F_000 784.8399
_exptl_crystal_recrystallization_method 'vapor diffusion from chloroform-hexanes'
_exptl_crystal_size_max 0.73
_exptl_crystal_size_mid 0.27
_exptl_crystal_size_min 0.05
_refine_diff_density_max 0.2330
_refine_diff_density_min -0.3075
_refine_diff_density_rms 0.0530
_refine_ls_d_res_high 0.7807
_refine_ls_d_res_low 7.0195
_refine_ls_goodness_of_fit_ref 0.9850
_refine_ls_hydrogen_treatment constr
_refine_ls_matrix_type full
_refine_ls_number_constraints 30
_refine_ls_number_parameters 253
_refine_ls_number_reflns 3987
_refine_ls_number_restraints 0
_refine_ls_restrained_S_all 0.9850
_refine_ls_R_factor_all 0.0434
_refine_ls_R_factor_gt 0.0376
_refine_ls_shift/su_max 0.0539
_refine_ls_shift/su_mean 0.0108
_refine_ls_structure_factor_coef Fsqd
_refine_ls_weighting_details 'w=1/[\s^2^(Fo^2^)+(0.1P)^2^+0.3008P] where P=(Fo^2^+2Fc^2^)/3'
_refine_ls_weighting_scheme calc
_refine_ls_wR_factor_gt 0.1244
_refine_ls_wR_factor_ref 0.1323
_reflns_Friedel_coverage 0.0
_reflns_limit_h_max 16
_reflns_limit_h_min -16
_reflns_limit_k_max 23
_reflns_limit_k_min 0
_reflns_limit_l_max 9
_reflns_limit_l_min 0
_reflns_number_gt 3485
_reflns_number_total 3987
_reflns_threshold_expression I>=2u(I)
_cod_data_source_file jo0c00052_si_003.cif
_cod_data_source_block JLKIII49_2_0ma_a
_cod_depositor_comments 'Adding full bibliography for 4038056--4038057.cif.'
_cod_original_sg_symbol_H-M 'P 2(1)/c'
_cod_database_code 4038057
_olex2_refinement_description
;
1. Fixed Uiso
 At 1.2 times of:
  All C(H) groups
2.a Aromatic/amide H refined with riding coordinates:
 C00B(H00B), C00C(H00C), C00F(H00F), C00H(H00H), C00I(H00I), C00J(H00J),
 C00K(H00K), C00L(H00L), C00M(H00M), C00N(H00N), C00O(H00O), C00P(H00P),
 C00Q(H00Q), C00R(H00R), C00S(H00S)
;
_olex2_exptl_crystal_mounting_method 'paratone oil on a 500 micron loop'
_olex2_submission_original_sample_id JLKIII49_2_0ma_a
_olex2_submission_special_instructions 'No special instructions were received'

loop_
_space_group_symop_id
_space_group_symop_operation_xyz
1 x,y,z
2 -x,y+1/2,-z+1/2
3 -x,-y,-z
4 x,-y-1/2,z-1/2

loop_
_atom_site_label
_atom_site_type_symbol
_atom_site_fract_x
_atom_site_fract_y
_atom_site_fract_z
_atom_site_U_iso_or_equiv
_atom_site_adp_type
_atom_site_occupancy
_atom_site_refinement_flags_posn
S001 S 0.30058(3) 0.600647(18) 0.58819(5) 0.02973(14) Uani 1.000000 .
F002 F -0.11474(8) 0.72524(6) 0.45376(14) 0.0457(3) Uani 1.000000 .
C003 C 0.09091(12) 0.53756(7) 0.76109(17) 0.0289(3) Uani 1.000000 .
C004 C 0.08763(12) 0.60233(7) 0.65531(17) 0.0269(3) Uani 1.000000 .
C005 C 0.17478(11) 0.63491(7) 0.58707(17) 0.0262(3) Uani 1.000000 .
C006 C 0.16399(12) 0.69745(7) 0.48256(17) 0.0288(3) Uani 1.000000 .
C007 C 0.33720(12) 0.66930(7) 0.45309(17) 0.0284(3) Uani 1.000000 .
C008 C -0.01242(12) 0.63193(8) 0.59549(18) 0.0305(3) Uani 1.000000 .
C009 C 0.44336(12) 0.67121(8) 0.40400(18) 0.0311(3) Uani 1.000000 .
C00A C 0.18279(13) 0.51344(8) 0.87479(18) 0.0318(3) Uani 1.000000 .
C00B C 0.25731(13) 0.71657(7) 0.41168(18) 0.0307(3) Uani 1.000000 .
H00B H 0.26330(13) 0.75832(7) 0.34213(18) 0.0369(4) Uiso 1.000000 R
C00C C 0.06527(13) 0.73128(8) 0.44640(19) 0.0327(3) Uani 1.000000 .
H00C H 0.05777(13) 0.77610(8) 0.38677(19) 0.0393(4) Uiso 1.000000 R
C00D C -0.01745(13) 0.69737(8) 0.49996(19) 0.0335(3) Uani 1.000000 .
C00E C -0.00108(14) 0.49650(8) 0.75520(18) 0.0332(3) Uani 1.000000 .
C00F C 0.26295(14) 0.55998(9) 0.94773(19) 0.0364(4) Uani 1.000000 .
H00F H 0.25744(14) 0.60988(9) 0.92238(19) 0.0437(4) Uiso 1.000000 R
C00G C 0.18645(15) 0.44076(8) 0.93412(19) 0.0380(4) Uani 1.000000 .
C00H C 0.09524(18) 0.39688(8) 0.8987(2) 0.0440(4) Uani 1.000000 .
H00H H 0.09895(18) 0.34733(8) 0.9284(2) 0.0527(5) Uiso 1.000000 R
C00I C -0.09874(14) 0.52598(9) 0.6839(2) 0.0383(4) Uani 1.000000 .
H00I H -0.16037(14) 0.49790(9) 0.6825(2) 0.0459(4) Uiso 1.000000 R
C00J C -0.10545(13) 0.59346(9) 0.6179(2) 0.0366(3) Uani 1.000000 .
H00J H -0.17190(13) 0.61509(9) 0.5866(2) 0.0439(4) Uiso 1.000000 R
C00K C 0.00425(16) 0.42491(9) 0.8239(2) 0.0403(4) Uani 1.000000 .
H00K H -0.05755(16) 0.39670(9) 0.8165(2) 0.0483(5) Uiso 1.000000 R
C00L C 0.51087(14) 0.61251(9) 0.4345(2) 0.0398(4) Uani 1.000000 .
H00L H 0.48756(14) 0.57039(9) 0.4879(2) 0.0478(4) Uiso 1.000000 R
C00M C 0.48058(14) 0.73220(9) 0.3241(2) 0.0393(4) Uani 1.000000 .
H00M H 0.43637(14) 0.77285(9) 0.3022(2) 0.0471(4) Uiso 1.000000 R
C00N C 0.58049(15) 0.73406(11) 0.2769(2) 0.0453(4) Uani 1.000000 .
H00N H 0.60403(15) 0.77574(11) 0.2219(2) 0.0543(5) Uiso 1.000000 R
C00O C 0.64676(15) 0.67580(12) 0.3089(2) 0.0483(4) Uani 1.000000 .
H00O H 0.71573(15) 0.67747(12) 0.2771(2) 0.0579(5) Uiso 1.000000 R
C00P C 0.27666(19) 0.41599(10) 1.0396(2) 0.0500(5) Uani 1.000000 .
H00P H 0.28168(19) 0.36675(10) 1.0721(2) 0.0600(6) Uiso 1.000000 R
C00Q C 0.34904(16) 0.53485(11) 1.0548(2) 0.0466(4) Uani 1.000000 .
H00Q H 0.40285(16) 0.56703(11) 1.1005(2) 0.0559(5) Uiso 1.000000 R
C00R C 0.61145(15) 0.61507(11) 0.3876(3) 0.0493(4) Uani 1.000000 .
H00R H 0.65644(15) 0.57482(11) 0.4098(3) 0.0592(5) Uiso 1.000000 R
C00S C 0.35693(18) 0.46131(12) 1.0962(2) 0.0539(5) Uani 1.000000 .
H00S H 0.41822(18) 0.44321(12) 1.1636(2) 0.0647(6) Uiso 1.000000 R

loop_
_atom_site_aniso_label
_atom_site_aniso_U_11
_atom_site_aniso_U_22
_atom_site_aniso_U_33
_atom_site_aniso_U_12
_atom_site_aniso_U_13
_atom_site_aniso_U_23
S001 0.0342(2) 0.02135(19) 0.0320(2) 0.00115(12) -0.00243(15) 0.00521(12)
F002 0.0379(6) 0.0387(5) 0.0576(6) 0.0114(4) -0.0061(4) -0.0041(4)
C003 0.0428(8) 0.0221(6) 0.0224(6) -0.0020(5) 0.0062(5) -0.0062(5)
C004 0.0356(8) 0.0209(6) 0.0230(6) -0.0014(5) -0.0014(5) -0.0073(5)
C005 0.0328(7) 0.0195(6) 0.0245(6) 0.0000(5) -0.0039(5) -0.0029(5)
C006 0.0390(8) 0.0196(6) 0.0254(6) 0.0007(5) -0.0056(5) -0.0015(5)
C007 0.0363(8) 0.0222(6) 0.0250(6) -0.0021(5) -0.0034(5) 0.0013(5)
C008 0.0360(8) 0.0273(7) 0.0269(6) -0.0002(6) -0.0009(5) -0.0092(5)
C009 0.0359(8) 0.0302(7) 0.0255(6) -0.0025(6) -0.0035(5) -0.0017(5)
C00A 0.0486(9) 0.0241(7) 0.0233(6) 0.0024(6) 0.0069(6) -0.0003(5)
C00B 0.0406(8) 0.0215(6) 0.0281(6) -0.0008(5) -0.0032(6) 0.0027(5)
C00C 0.0419(8) 0.0228(6) 0.0311(7) 0.0053(6) -0.0049(6) -0.0005(5)
C00D 0.0368(8) 0.0285(7) 0.0324(7) 0.0077(6) -0.0067(6) -0.0082(5)
C00E 0.0489(9) 0.0276(7) 0.0246(6) -0.0060(6) 0.0097(6) -0.0087(5)
C00F 0.0496(9) 0.0337(8) 0.0245(6) 0.0010(6) -0.0015(6) 0.0014(5)
C00G 0.0625(11) 0.0269(7) 0.0270(6) 0.0068(7) 0.0145(7) 0.0030(5)
C00H 0.0773(13) 0.0228(7) 0.0353(8) -0.0036(7) 0.0210(8) -0.0007(6)
C00I 0.0431(9) 0.0408(8) 0.0317(7) -0.0131(7) 0.0078(6) -0.0136(6)
C00J 0.0362(8) 0.0413(8) 0.0320(7) -0.0021(6) 0.0027(6) -0.0112(6)
C00K 0.0625(11) 0.0280(7) 0.0335(7) -0.0130(7) 0.0188(7) -0.0087(6)
C00L 0.0379(9) 0.0320(8) 0.0476(9) 0.0014(6) -0.0024(7) -0.0009(7)
C00M 0.0413(9) 0.0403(9) 0.0350(8) -0.0026(7) 0.0002(6) 0.0088(6)
C00N 0.0464(10) 0.0550(11) 0.0339(8) -0.0098(8) 0.0031(7) 0.0065(7)
C00O 0.0366(9) 0.0651(12) 0.0426(9) -0.0052(8) 0.0026(7) -0.0113(8)
C00P 0.0753(14) 0.0391(9) 0.0373(8) 0.0179(9) 0.0136(8) 0.0124(7)
C00Q 0.0539(11) 0.0546(11) 0.0290(7) 0.0043(8) -0.0038(7) 0.0051(7)
C00R 0.0376(9) 0.0460(10) 0.0626(11) 0.0052(7) -0.0011(8) -0.0086(8)
C00S 0.0626(13) 0.0635(13) 0.0344(8) 0.0218(10) 0.0009(8) 0.0152(8)

loop_
_atom_type_symbol
_atom_type_scat_dispersion_real
_atom_type_scat_dispersion_imag
_atom_type_scat_Cromer_Mann_a1
_atom_type_scat_Cromer_Mann_a2
_atom_type_scat_Cromer_Mann_a3
_atom_type_scat_Cromer_Mann_a4
_atom_type_scat_Cromer_Mann_b1
_atom_type_scat_Cromer_Mann_b2
_atom_type_scat_Cromer_Mann_b3
_atom_type_scat_Cromer_Mann_b4
_atom_type_scat_Cromer_Mann_c
_atom_type_scat_source
_atom_type_scat_dispersion_source
H 0.00000 0.00000 0.49300 0.32291 0.14019 0.04081 10.51090 26.12570 3.14236 57.79970 0.0030380000826 'International Tables Volume C Table 6.1.1.4 (pp. 500-502)' 'Henke, Gullikson and Davis, At. Data and Nucl. Data Tables, 1993, 54, 2'
C 0.00347 0.00161 2.31000 1.02000 1.58860 0.86500 20.84390 10.20750 0.56870 51.65120 0.215599998832 'International Tables Volume C Table 6.1.1.4 (pp. 500-502)' 'Henke, Gullikson and Davis, At. Data and Nucl. Data Tables, 1993, 54, 2'
S 0.12424 0.12443 6.90530 5.20340 1.43790 1.58630 1.46790 22.21510 0.25360 56.17200 0.866900026798 'International Tables Volume C Table 6.1.1.4 (pp. 500-502)' 'Henke, Gullikson and Davis, At. Data and Nucl. Data Tables, 1993, 54, 2'
F 0.01794 0.01033 3.53920 2.64120 1.51700 1.02430 10.28250 4.29440 0.26150 26.14760 0.277599990368 'International Tables Volume C Table 6.1.1.4 (pp. 500-502)' 'Henke, Gullikson and Davis, At. Data and Nucl. Data Tables, 1993, 54, 2'

loop_
_geom_angle_atom_site_label_1
_geom_angle_atom_site_label_2
_geom_angle_atom_site_label_3
_geom_angle
_geom_angle_site_symmetry_1
_geom_angle_site_symmetry_3
_geom_angle_publ_flag
C007 S001 C005 92.74(7) . . ?
C00A C003 C004 123.84(13) . . ?
C00E C003 C004 117.89(14) . . ?
C00E C003 C00A 118.26(13) . . ?
C005 C004 C003 125.86(13) . . ?
C008 C004 C003 117.65(14) . . ?
C008 C004 C005 116.05(12) . . ?
C004 C005 S001 127.96(10) . . ?
C006 C005 S001 109.43(11) . . ?
C006 C005 C004 122.00(13) . . ?
C00B C006 C005 113.15(13) . . ?
C00C C006 C005 120.14(14) . . ?
C00C C006 C00B 126.52(13) . . ?
C009 C007 S001 119.93(11) . . ?
C00B C007 S001 111.08(12) . . ?
C00B C007 C009 128.97(13) . . ?
C00D C008 C004 118.69(14) . . ?
C00J C008 C004 120.56(14) . . ?
C00J C008 C00D 120.53(14) . . ?
C00L C009 C007 121.38(14) . . ?
C00M C009 C007 120.80(14) . . ?
C00M C009 C00L 117.82(16) . . ?
C00F C00A C003 123.41(13) . . ?
C00G C00A C003 118.46(15) . . ?
C00G C00A C00F 117.64(15) . . ?
C007 C00B C006 113.56(13) . . ?
H00B C00B C006 123.22(8) . . ?
H00B C00B C007 123.22(9) . . ?
H00C C00C C006 121.37(9) . . ?
C00D C00C C006 117.27(13) . . ?
C00D C00C H00C 121.37(9) . . ?
C008 C00D F002 116.30(15) . . ?
C00C C00D F002 118.73(14) . . ?
C00C C00D C008 124.91(14) . . ?
C00I C00E C003 120.40(14) . . ?
C00K C00E C003 119.49(16) . . ?
C00K C00E C00I 120.10(16) . . ?
H00F C00F C00A 119.22(9) . . ?
C00Q C00F C00A 121.57(16) . . ?
C00Q C00F H00F 119.22(11) . . ?
C00H C00G C00A 119.21(16) . . ?
C00P C00G C00A 119.04(17) . . ?
C00P C00G C00H 121.50(16) . . ?
H00H C00H C00G 119.61(10) . . ?
C00K C00H C00G 120.79(14) . . ?
C00K C00H H00H 119.61(10) . . ?
H00I C00I C00E 119.48(9) . . ?
C00J C00I C00E 121.04(15) . . ?
C00J C00I H00I 119.48(10) . . ?
C00I C00J C008 119.71(16) . . ?
H00J C00J C008 120.15(9) . . ?
H00J C00J C00I 120.15(10) . . ?
C00H C00K C00E 121.16(16) . . ?
H00K C00K C00E 119.42(11) . . ?
H00K C00K C00H 119.42(10) . . ?
H00L C00L C009 119.60(10) . . ?
C00R C00L C009 120.80(17) . . ?
C00R C00L H00L 119.60(11) . . ?
H00M C00M C009 119.52(10) . . ?
C00N C00M C009 120.96(16) . . ?
C00N C00M H00M 119.52(11) . . ?
H00N C00N C00M 119.68(11) . . ?
C00O C00N C00M 120.64(17) . . ?
C00O C00N H00N 119.68(12) . . ?
H00O C00O C00N 120.37(12) . . ?
C00R C00O C00N 119.27(18) . . ?
C00R C00O H00O 120.37(12) . . ?
H00P C00P C00G 119.36(11) . . ?
C00S C00P C00G 121.27(17) . . ?
C00S C00P H00P 119.36(11) . . ?
H00Q C00Q C00F 120.16(11) . . ?
C00S C00Q C00F 119.68(19) . . ?
C00S C00Q H00Q 120.16(12) . . ?
C00O C00R C00L 120.50(18) . . ?
H00R C00R C00L 119.75(11) . . ?
H00R C00R C00O 119.75(12) . . ?
C00Q C00S C00P 120.04(18) . . ?
H00S C00S C00P 119.98(11) . . ?
H00S C00S C00Q 119.98(12) . . ?

loop_
_geom_bond_atom_site_label_1
_geom_bond_atom_site_label_2
_geom_bond_distance
_geom_bond_site_symmetry_2
_geom_bond_publ_flag
S001 C005 1.7413(15) . ?
S001 C007 1.7440(14) . ?
F002 C00D 1.3628(17) . ?
C003 C004 1.4495(18) . ?
C003 C00A 1.451(2) . ?
C003 C00E 1.407(2) . ?
C004 C005 1.430(2) . ?
C004 C008 1.425(2) . ?
C005 C006 1.4091(18) . ?
C006 C00B 1.423(2) . ?
C006 C00C 1.416(2) . ?
C007 C009 1.463(2) . ?
C007 C00B 1.362(2) . ?
C008 C00D 1.418(2) . ?
C008 C00J 1.425(2) . ?
C009 C00L 1.399(2) . ?
C009 C00M 1.401(2) . ?
C00A C00F 1.410(2) . ?
C00A C00G 1.426(2) . ?
C00B H00B 0.9500 . ?
C00C H00C 0.9500 . ?
C00C C00D 1.345(2) . ?
C00E C00I 1.419(2) . ?
C00E C00K 1.431(2) . ?
C00F H00F 0.9500 . ?
C00F C00Q 1.377(2) . ?
C00G C00H 1.430(3) . ?
C00G C00P 1.408(3) . ?
C00H H00H 0.9500 . ?
C00H C00K 1.345(3) . ?
C00I H00I 0.9500 . ?
C00I C00J 1.353(2) . ?
C00J H00J 0.9500 . ?
C00K H00K 0.9500 . ?
C00L H00L 0.9500 . ?
C00L C00R 1.387(3) . ?
C00M H00M 0.9500 . ?
C00M C00N 1.379(3) . ?
C00N H00N 0.9500 . ?
C00N C00O 1.384(3) . ?
C00O H00O 0.9500 . ?
C00O C00R 1.384(3) . ?
C00P H00P 0.9500 . ?
C00P C00S 1.364(3) . ?
C00Q H00Q 0.9500 . ?
C00Q C00S 1.406(3) . ?
C00R H00R 0.9500 . ?
C00S H00S 0.9500 . ?
